data_7125479
loop_
_publ_author_name
'Hardie, M. J.'
'Raston, C. L.'
'Salinas, A.'

_publ_section_title
;
 A 3,12-connected vertice sharing adamantoid hydrogen bonded network
 featuring tetrameric clusters of cyclotriveratrylene.
;
_journal_issue 18
_journal_name_full 'Chemical communications (Cambridge, England)'
_journal_page_first 1850
_journal_page_last 1851
_journal_paper_doi 10.1039/b105517h
_journal_year 2001
_chemical_formula_sum 'C31 H50 B9 Co0.5 La0.13 N Na0.13 O9'
_chemical_formula_weight 727.71
_chemical_name_common '[La0.5Na0.5(H2O)8](H2O)4[(CH3CN)(CTV)][Co(C2B9H11)2]2'
_chemical_name_systematic
; 
octaaquolanthanum/sodium tetra(cyclotriveratrylene)tetrahydrate 
[cobalt(III)bis(dicarbollide)] acetonitrile clathrate
;
_space_group_IT_number 86
_space_group_name_Hall '-P 4bc'
_space_group_name_H-M_alt 'P 42/n :2'
_symmetry_cell_setting tetragonal
_symmetry_space_group_name_H-M 'P 42/n :2'
_atom_sites_solution_hydrogens geom
_atom_sites_solution_primary direct
_atom_sites_solution_secondary difmap
_audit_creation_method SHELXL-97
_cell_angle_alpha 90.00
_cell_angle_beta 90.00
_cell_angle_gamma 90.00
_cell_formula_units_Z 8
_cell_length_a 17.6914(3)
_cell_length_b 17.6914(3)
_cell_length_c 23.6592(3)
_cell_measurement_temperature 123(2)
_cell_volume 7405.0(2)
_computing_structure_refinement 'SHELXL-97 (Sheldrick, 1997)'
_computing_structure_solution 'SHELXS-97 (Sheldrick, 1990)'
_diffrn_ambient_temperature 123(2)
_diffrn_measured_fraction_theta_full 0.998
_diffrn_measured_fraction_theta_max 0.998
_diffrn_radiation_monochromator graphite
_diffrn_radiation_source 'fine-focus sealed tube'
_diffrn_radiation_type MoK\a
_diffrn_radiation_wavelength 0.71073
_diffrn_reflns_av_R_equivalents 0.068
_diffrn_reflns_av_sigmaI/netI 0.0520
_diffrn_reflns_limit_h_max 21
_diffrn_reflns_limit_h_min 0
_diffrn_reflns_limit_k_max 15
_diffrn_reflns_limit_k_min -14
_diffrn_reflns_limit_l_max 29
_diffrn_reflns_limit_l_min 0
_diffrn_reflns_number 45683
_diffrn_reflns_theta_full 26.00
_diffrn_reflns_theta_max 26.00
_diffrn_reflns_theta_min 2.07
_exptl_absorpt_coefficient_mu 0.441
_exptl_absorpt_correction_type none
_exptl_crystal_colour yellow-orange
_exptl_crystal_density_diffrn 1.305
_exptl_crystal_density_method 'not measured'
_exptl_crystal_description fragment
_exptl_crystal_F_000 3056
_exptl_crystal_size_max 0.32
_exptl_crystal_size_mid 0.32
_exptl_crystal_size_min 0.18
_refine_diff_density_max 1.467
_refine_diff_density_min -2.802
_refine_diff_density_rms 0.106
_refine_ls_extinction_method none
_refine_ls_goodness_of_fit_ref 1.038
_refine_ls_hydrogen_treatment noref
_refine_ls_matrix_type full
_refine_ls_number_parameters 459
_refine_ls_number_reflns 7271
_refine_ls_number_restraints 0
_refine_ls_restrained_S_all 1.038
_refine_ls_R_factor_all 0.1130
_refine_ls_R_factor_gt 0.0776
_refine_ls_shift/su_max 0.000
_refine_ls_shift/su_mean 0.000
_refine_ls_structure_factor_coef Fsqd
_refine_ls_weighting_details 'calc w=1/[\s^2^(Fo^2^)+(0.1127P)^2^+25.0370P] where P=(Fo^2^+2Fc^2^)/3'
_refine_ls_weighting_scheme calc
_refine_ls_wR_factor_gt 0.2068
_refine_ls_wR_factor_ref 0.2324
_reflns_number_gt 5082
_reflns_number_total 7271
_reflns_threshold_expression >2sigma(I)
_cod_data_source_file b105517h.txt
_cod_data_source_block c2:
_cod_depositor_comments
;
The following automatic conversions were performed:

data name '_atom_site_symetry_multiplicity' was replaced with
'_atom_site_symmetry_multiplicity' as specified in the replacement
file
'/home/saulius/struct/COD-crude-data/automatic-downloads/DataCite-retrospective/RSC/depositions/lib/lists/replacement-tags.lst'.

Automatic conversion script
Id: cif_correct_tags 6909 2019-04-08 15:41:33Z antanas 

The following automatic conversions were performed:

data item '_symmetry_cell_setting' value 'Tetragonal' was changed to
'tetragonal' in accordance with the
/home/saulius/struct/COD-crude-data/automatic-downloads/DataCite-retrospective/RSC/depositions/lib/dictionaries/cif_core.dic
dictionary named 'cif_core.dic' version 2.4.2 last updated on
2011-04-26.

Automatic conversion script
Id: cif_fix_values 6909 2019-04-08 15:41:33Z antanas 
;
_cod_original_sg_symbol_H-M P4(2)/n
_cod_original_formula_sum 'C31 H50 B9 Co0.50 La0.13 N Na0.13 O9'
_cod_database_code 7125479

loop_
_symmetry_equiv_pos_as_xyz
'x, y, z'
'-y, x+1/2, z+1/2'
'-x+1/2, -y+1/2, z'
'y+1/2, -x, z+1/2'
'-x, -y, -z'
'y, -x-1/2, -z-1/2'
'x-1/2, y-1/2, -z'
'-y-1/2, x, -z-1/2'

loop_
_atom_site_label
_atom_site_type_symbol
_atom_site_fract_x
_atom_site_fract_y
_atom_site_fract_z
_atom_site_U_iso_or_equiv
_atom_site_adp_type
_atom_site_occupancy
_atom_site_symmetry_multiplicity
_atom_site_calc_flag
_atom_site_refinement_flags
_atom_site_disorder_assembly
_atom_site_disorder_group
Co1 Co 0.2500 0.7500 0.03365(3) 0.0194(2) Uani 1 2 d S . .
C11 C 0.3006(3) 0.8211(3) -0.02290(18) 0.0253(10) Uani 1 1 d . . .
H11 H 0.2691 0.8156 -0.0637 0.030 Uiso 1 1 calc R . .
B17 B 0.2954(3) 0.8242(3) 0.0951(2) 0.0252(11) Uani 1 1 d . . .
H17 H 0.2643 0.8227 0.1363 0.030 Uiso 1 1 calc R . .
B22 B 0.3956(3) 0.8383(3) 0.0928(2) 0.0280(11) Uani 1 1 d . . .
H22 H 0.4287 0.8440 0.1329 0.034 Uiso 1 1 calc R . .
B24 B 0.3967(3) 0.8350(3) -0.0289(2) 0.0290(12) Uani 1 1 d . . .
H24 H 0.4290 0.8373 -0.0696 0.035 Uiso 1 1 calc R . .
B25 B 0.4328(3) 0.7920(3) 0.0323(2) 0.0293(12) Uani 1 1 d . . .
H25 H 0.4906 0.7660 0.0321 0.035 Uiso 1 1 calc R . .
C27 C 0.3561(3) 0.7547(3) -0.00060(18) 0.0262(10) Uani 1 1 d . . .
H27 H 0.3648 0.7013 -0.0252 0.031 Uiso 1 1 calc R . .
B29 B 0.2594(3) 0.8677(3) 0.0316(2) 0.0241(10) Uani 1 1 d . . .
H29 H 0.2023 0.8950 0.0304 0.029 Uiso 1 1 calc R . .
B31 B 0.4202(3) 0.8909(3) 0.0304(2) 0.0273(11) Uani 1 1 d . . .
H31 H 0.4690 0.9312 0.0297 0.033 Uiso 1 1 calc R . .
B32 B 0.3351(3) 0.9115(3) 0.0676(2) 0.0280(11) Uani 1 1 d . . .
H32 H 0.3278 0.9661 0.0909 0.034 Uiso 1 1 calc R . .
B35 B 0.3355(3) 0.9086(3) -0.0071(2) 0.0275(11) Uani 1 1 d . . .
H35 H 0.3276 0.9604 -0.0336 0.033 Uiso 1 1 calc R . .
B36 B 0.3567(3) 0.7497(3) 0.0717(2) 0.0267(11) Uani 1 1 d . . .
H36 H 0.3662 0.6973 0.0973 0.032 Uiso 1 1 calc R . .
La2 La 0.2500 0.2500 0.2500 0.0445(3) Uani 0.50 4 d SP . 1
O3 O 0.05689(17) 0.56022(17) -0.15751(13) 0.0268(7) Uani 1 1 d . . .
O1 O 0.60697(17) 0.53422(18) -0.16343(15) 0.0328(8) Uani 1 1 d . . .
O2 O 0.13699(19) 0.63341(17) -0.22875(14) 0.0309(8) Uani 1 1 d . . .
C3 C 0.2536(2) 0.4595(2) -0.21878(17) 0.0201(9) Uani 1 1 d . . .
C4 C 0.1650(2) 0.5642(2) -0.21405(17) 0.0219(9) Uani 1 1 d . . .
O5 O 0.53213(18) 0.61369(18) -0.23584(14) 0.0334(8) Uani 1 1 d . . .
C6 C 0.4298(2) 0.5206(2) -0.23897(18) 0.0242(9) Uani 1 1 d . . .
H6 H 0.4033 0.5489 -0.2667 0.029 Uiso 1 1 calc R . .
C7 C 0.3985(2) 0.4525(2) -0.21944(17) 0.0220(9) Uani 1 1 d . . .
C8 C 0.2114(2) 0.4209(2) -0.17872(17) 0.0189(8) Uani 1 1 d . . .
C9 C 0.2295(2) 0.5313(2) -0.23632(17) 0.0205(9) Uani 1 1 d . . .
H9 H 0.2579 0.5579 -0.2640 0.025 Uiso 1 1 calc R . .
C10 C 0.2329(2) 0.3434(2) -0.15607(19) 0.0240(9) Uani 1 1 d . . .
H10A H 0.1862 0.3140 -0.1491 0.029 Uiso 1 1 calc R . .
H10B H 0.2626 0.3163 -0.1851 0.029 Uiso 1 1 calc R . .
C12 C 0.2785(2) 0.3470(2) -0.10184(18) 0.0226(9) Uani 1 1 d . . .
C13 C 0.1455(2) 0.4540(2) -0.15694(17) 0.0204(9) Uani 1 1 d . . .
H13 H 0.1167 0.4274 -0.1295 0.024 Uiso 1 1 calc R . .
C14 C 0.5383(2) 0.5050(3) -0.17876(19) 0.0265(10) Uani 1 1 d . . .
O15 O 0.3825(2) 0.3588(2) 0.05638(16) 0.0514(11) Uani 1 1 d . . .
C16 C 0.0125(3) 0.5220(3) -0.1158(2) 0.0308(11) Uani 1 1 d . . .
H16A H -0.0322 0.5524 -0.1069 0.046 Uiso 1 1 calc R . .
H16B H 0.0427 0.5148 -0.0815 0.046 Uiso 1 1 calc R . .
H16C H -0.0033 0.4727 -0.1305 0.046 Uiso 1 1 calc R . .
C18 C 0.4368(2) 0.4113(2) -0.17789(18) 0.0235(9) Uani 1 1 d . . .
C19 C 0.3245(2) 0.4274(2) -0.24626(18) 0.0232(9) Uani 1 1 d . . .
H19A H 0.3218 0.3715 -0.2448 0.028 Uiso 1 1 calc R . .
H19B H 0.3250 0.4423 -0.2866 0.028 Uiso 1 1 calc R . .
C20 C 0.3575(3) 0.3473(2) -0.1004(2) 0.0260(10) Uani 1 1 d . . .
C21 C 0.4983(2) 0.5478(2) -0.21903(18) 0.0250(10) Uani 1 1 d . . .
C23 C 0.5070(3) 0.4387(3) -0.1587(2) 0.0276(10) Uani 1 1 d . . .
H23 H 0.5338 0.4106 -0.1310 0.033 Uiso 1 1 calc R . .
C26 C 0.4073(3) 0.3382(2) -0.1529(2) 0.0276(10) Uani 1 1 d . . .
H26A H 0.4510 0.3059 -0.1429 0.033 Uiso 1 1 calc R . .
H26B H 0.3779 0.3113 -0.1822 0.033 Uiso 1 1 calc R . .
O28 O 0.2378(2) 0.3548(2) 0.05248(14) 0.0429(9) Uani 1 1 d . . .
C30 C 0.2736(3) 0.3546(3) 0.0010(2) 0.0336(12) Uani 1 1 d . . .
C33 C 0.3524(3) 0.3568(3) 0.0027(2) 0.0359(12) Uani 1 1 d . . .
C37 C 0.2380(3) 0.3506(2) -0.0509(2) 0.0278(10) Uani 1 1 d . . .
H37 H 0.1844 0.3504 -0.0521 0.033 Uiso 1 1 calc R . .
C38 C 0.3927(3) 0.3527(3) -0.0467(2) 0.0341(12) Uani 1 1 d . . .
H38 H 0.4463 0.3534 -0.0449 0.041 Uiso 1 1 calc R . .
C40 C 0.1821(4) 0.6777(3) -0.2650(3) 0.0556(17) Uani 1 1 d . . .
H40A H 0.1563 0.7255 -0.2729 0.083 Uiso 1 1 calc R . .
H40B H 0.1907 0.6503 -0.3004 0.083 Uiso 1 1 calc R . .
H40C H 0.2308 0.6880 -0.2467 0.083 Uiso 1 1 calc R . .
C41 C 0.4942(3) 0.6570(3) -0.2777(2) 0.0457(14) Uani 1 1 d . . .
H41A H 0.5234 0.7028 -0.2858 0.069 Uiso 1 1 calc R . .
H41B H 0.4439 0.6711 -0.2638 0.069 Uiso 1 1 calc R . .
H41C H 0.4891 0.6270 -0.3123 0.069 Uiso 1 1 calc R . .
C43 C 0.4621(4) 0.3621(5) 0.0614(3) 0.071(2) Uani 1 1 d . . .
H43A H 0.4761 0.3627 0.1015 0.107 Uiso 1 1 calc R . .
H43B H 0.4808 0.4081 0.0431 0.107 Uiso 1 1 calc R . .
H43C H 0.4845 0.3178 0.0431 0.107 Uiso 1 1 calc R . .
C44 C 0.6507(3) 0.4906(3) -0.1243(3) 0.0486(15) Uani 1 1 d . . .
H44A H 0.6985 0.5166 -0.1166 0.073 Uiso 1 1 calc R . .
H44B H 0.6611 0.4407 -0.1404 0.073 Uiso 1 1 calc R . .
H44C H 0.6224 0.4847 -0.0889 0.073 Uiso 1 1 calc R . .
C46 C 0.1569(3) 0.3525(3) 0.0523(2) 0.0470(14) Uani 1 1 d . . .
H46A H 0.1383 0.3538 0.0913 0.071 Uiso 1 1 calc R . .
H46B H 0.1399 0.3058 0.0340 0.071 Uiso 1 1 calc R . .
H46C H 0.1373 0.3962 0.0316 0.071 Uiso 1 1 calc R . .
O47 O 0.3689(3) 0.1898(3) 0.2294(4) 0.133(3) Uani 1 1 d . . .
O49 O 0.3061(5) 0.3160(6) 0.1639(3) 0.147(3) Uani 1 1 d . . .
O4 O 0.4970(2) 0.2095(2) 0.17301(18) 0.0547(11) Uani 1 1 d . A 1
C2 C 0.1218(2) 0.5246(2) -0.17462(17) 0.0209(9) Uani 1 1 d . . .
N6 N 0.6279(4) 0.3188(3) 0.1450(3) 0.0750(18) Uani 1 1 d . . .
C1 C 0.6656(3) 0.4468(3) 0.1029(2) 0.0430(13) Uani 1 1 d . . .
H1A H 0.6317 0.4860 0.1176 0.064 Uiso 1 1 calc R . .
H1B H 0.6611 0.4445 0.0617 0.064 Uiso 1 1 calc R . .
H1C H 0.7178 0.4589 0.1132 0.064 Uiso 1 1 calc R . .
C5 C 0.6453(3) 0.3757(3) 0.1265(2) 0.0422(13) Uani 1 1 d . . .
Na2 Na 0.2500 0.2500 0.2500 0.0445(3) Uani 0.50 4 d SP . .

loop_
_atom_site_aniso_label
_atom_site_aniso_U_11
_atom_site_aniso_U_22
_atom_site_aniso_U_33
_atom_site_aniso_U_23
_atom_site_aniso_U_13
_atom_site_aniso_U_12
Co1 0.0223(4) 0.0224(4) 0.0136(4) 0.000 0.000 -0.0019(3)
C11 0.026(2) 0.030(2) 0.020(2) 0.0015(18) 0.0010(17) -0.0046(19)
B17 0.031(3) 0.028(3) 0.016(2) -0.001(2) -0.001(2) -0.004(2)
B22 0.033(3) 0.032(3) 0.019(2) -0.001(2) -0.004(2) -0.006(2)
B24 0.031(3) 0.033(3) 0.023(3) 0.000(2) 0.005(2) -0.008(2)
B25 0.023(3) 0.033(3) 0.032(3) -0.002(2) -0.001(2) -0.004(2)
C27 0.028(2) 0.028(2) 0.022(2) -0.0001(18) 0.0030(18) -0.0023(19)
B29 0.033(3) 0.022(3) 0.017(2) -0.0005(19) 0.000(2) -0.001(2)
B31 0.026(3) 0.034(3) 0.022(2) -0.001(2) -0.003(2) -0.005(2)
B32 0.033(3) 0.029(3) 0.022(3) -0.003(2) 0.002(2) -0.006(2)
B35 0.032(3) 0.029(3) 0.022(3) 0.004(2) 0.002(2) -0.007(2)
B36 0.029(3) 0.030(3) 0.021(2) 0.001(2) -0.002(2) -0.003(2)
La2 0.0363(4) 0.0363(4) 0.0609(8) 0.000 0.000 0.000
O3 0.0264(17) 0.0258(17) 0.0283(16) -0.0019(13) 0.0077(13) 0.0052(13)
O1 0.0204(16) 0.0277(18) 0.050(2) -0.0035(15) -0.0074(14) -0.0001(13)
O2 0.0387(19) 0.0185(16) 0.0355(18) 0.0087(13) 0.0081(14) 0.0074(14)
C3 0.018(2) 0.020(2) 0.021(2) -0.0050(16) -0.0040(16) -0.0027(16)
C4 0.029(2) 0.018(2) 0.018(2) -0.0005(17) -0.0013(17) -0.0013(18)
O5 0.0270(18) 0.0301(18) 0.0431(19) 0.0020(15) -0.0020(15) -0.0057(14)
C6 0.025(2) 0.026(2) 0.021(2) -0.0049(18) 0.0034(18) 0.0020(18)
C7 0.020(2) 0.023(2) 0.023(2) -0.0110(17) 0.0033(17) 0.0018(17)
C8 0.020(2) 0.017(2) 0.019(2) -0.0033(16) -0.0043(16) -0.0028(16)
C9 0.023(2) 0.021(2) 0.017(2) 0.0019(16) 0.0003(16) -0.0027(17)
C10 0.025(2) 0.016(2) 0.030(2) -0.0016(17) -0.0019(18) -0.0032(17)
C12 0.028(2) 0.0098(19) 0.030(2) -0.0003(16) -0.0071(18) -0.0005(16)
C13 0.023(2) 0.019(2) 0.019(2) -0.0001(16) -0.0004(16) -0.0060(17)
C14 0.020(2) 0.026(2) 0.034(2) -0.0105(19) 0.0016(19) 0.0017(18)
O15 0.051(2) 0.070(3) 0.033(2) -0.0185(19) -0.0173(18) 0.025(2)
C16 0.026(2) 0.033(3) 0.033(3) -0.006(2) 0.011(2) -0.004(2)
C18 0.023(2) 0.019(2) 0.029(2) -0.0111(18) 0.0000(18) 0.0049(17)
C19 0.022(2) 0.025(2) 0.023(2) -0.0084(17) 0.0003(17) 0.0007(18)
C20 0.029(2) 0.013(2) 0.035(3) -0.0023(18) -0.0050(19) -0.0001(18)
C21 0.025(2) 0.024(2) 0.027(2) -0.0061(18) 0.0056(18) -0.0018(18)
C23 0.024(2) 0.023(2) 0.036(3) -0.0053(19) -0.0030(19) 0.0083(18)
C26 0.024(2) 0.018(2) 0.040(3) -0.0048(19) -0.006(2) 0.0066(18)
O28 0.057(3) 0.046(2) 0.0259(18) -0.0032(16) -0.0002(16) 0.0122(18)
C30 0.045(3) 0.024(2) 0.031(3) -0.0033(19) -0.004(2) 0.011(2)
C33 0.046(3) 0.033(3) 0.029(3) -0.011(2) -0.010(2) 0.014(2)
C37 0.031(3) 0.020(2) 0.032(2) -0.0004(18) -0.0026(19) 0.0015(19)
C38 0.031(3) 0.024(2) 0.047(3) -0.006(2) -0.014(2) 0.007(2)
C40 0.067(4) 0.029(3) 0.071(4) 0.027(3) 0.027(3) 0.013(3)
C41 0.055(4) 0.040(3) 0.042(3) 0.013(2) -0.010(3) -0.014(3)
C43 0.051(4) 0.107(6) 0.055(4) -0.046(4) -0.024(3) 0.038(4)
C44 0.026(3) 0.028(3) 0.091(5) -0.001(3) -0.021(3) 0.002(2)
C46 0.056(4) 0.049(3) 0.036(3) 0.001(2) 0.008(3) 0.007(3)
O47 0.053(3) 0.052(3) 0.293(10) 0.056(5) 0.017(4) 0.022(3)
O49 0.140(7) 0.213(9) 0.087(5) 0.057(5) -0.013(4) -0.074(6)
O4 0.053(3) 0.044(2) 0.067(3) 0.001(2) 0.004(2) 0.0146(19)
C2 0.022(2) 0.021(2) 0.020(2) -0.0053(16) 0.0004(17) -0.0020(17)
N6 0.090(5) 0.046(4) 0.089(5) -0.011(3) -0.007(4) -0.008(3)
C1 0.049(3) 0.044(3) 0.036(3) -0.013(2) 0.006(2) -0.002(3)
C5 0.044(3) 0.033(3) 0.049(3) -0.016(3) -0.003(3) 0.002(2)
Na2 0.0363(4) 0.0363(4) 0.0609(8) 0.000 0.000 0.000

loop_
_atom_type_symbol
_atom_type_description
_atom_type_scat_dispersion_real
_atom_type_scat_dispersion_imag
_atom_type_scat_source
C C 0.0033 0.0016 'International Tables Vol C Tables 4.2.6.8 and 6.1.1.4'
H H 0.0000 0.0000 'International Tables Vol C Tables 4.2.6.8 and 6.1.1.4'
B B 0.0013 0.0007 'International Tables Vol C Tables 4.2.6.8 and 6.1.1.4'
O O 0.0106 0.0060 'International Tables Vol C Tables 4.2.6.8 and 6.1.1.4'
Co Co 0.3494 0.9721 'International Tables Vol C Tables 4.2.6.8 and 6.1.1.4'
La La -0.2871 2.4523 'International Tables Vol C Tables 4.2.6.8 and 6.1.1.4'
Na Na 0.0362 0.0249 'International Tables Vol C Tables 4.2.6.8 and 6.1.1.4'
N N 0.0061 0.0033 'International Tables Vol C Tables 4.2.6.8 and 6.1.1.4'

loop_
_geom_angle_atom_site_label_1
_geom_angle_atom_site_label_2
_geom_angle_atom_site_label_3
_geom_angle
_geom_angle_site_symmetry_1
_geom_angle_site_symmetry_3
C11 Co1 C11 98.2(2) 3_565 .
C11 Co1 C27 46.68(18) 3_565 3_565
C11 Co1 C27 99.64(18) . 3_565
C11 Co1 C27 99.64(18) 3_565 .
C11 Co1 C27 46.68(18) . .
C27 Co1 C27 133.3(2) 3_565 .
C11 Co1 B29 48.42(18) 3_565 3_565
C11 Co1 B29 129.31(19) . 3_565
C27 Co1 B29 83.00(19) 3_565 3_565
C27 Co1 B29 95.95(19) . 3_565
C11 Co1 B29 129.31(19) 3_565 .
C11 Co1 B29 48.42(18) . .
C27 Co1 B29 95.95(19) 3_565 .
C27 Co1 B29 83.00(19) . .
B29 Co1 B29 177.4(3) 3_565 .
C11 Co1 B36 132.5(2) 3_565 .
C11 Co1 B36 83.55(19) . .
C27 Co1 B36 176.8(2) 3_565 .
C27 Co1 B36 48.90(19) . .
B29 Co1 B36 94.5(2) 3_565 .
B29 Co1 B36 86.6(2) . .
C11 Co1 B36 83.55(19) 3_565 3_565
C11 Co1 B36 132.5(2) . 3_565
C27 Co1 B36 48.90(19) 3_565 3_565
C27 Co1 B36 176.8(2) . 3_565
B29 Co1 B36 86.6(2) 3_565 3_565
B29 Co1 B36 94.5(2) . 3_565
B36 Co1 B36 129.0(3) . 3_565
C11 Co1 B17 176.15(19) 3_565 .
C11 Co1 B17 84.34(18) . .
C27 Co1 B17 130.16(19) 3_565 .
C27 Co1 B17 84.21(19) . .
B29 Co1 B17 131.6(2) 3_565 .
B29 Co1 B17 50.79(19) . .
B36 Co1 B17 50.5(2) . .
B36 Co1 B17 92.6(2) 3_565 .
C11 Co1 B17 84.34(18) 3_565 3_565
C11 Co1 B17 176.15(19) . 3_565
C27 Co1 B17 84.21(19) 3_565 3_565
C27 Co1 B17 130.16(19) . 3_565
B29 Co1 B17 50.79(19) 3_565 3_565
B29 Co1 B17 131.6(2) . 3_565
B36 Co1 B17 92.6(2) . 3_565
B36 Co1 B17 50.5(2) 3_565 3_565
B17 Co1 B17 93.3(3) . 3_565
C27 C11 B29 111.4(3) . .
C27 C11 B35 111.6(4) . .
B29 C11 B35 63.2(3) . .
C27 C11 B24 62.1(3) . .
B29 C11 B24 114.7(4) . .
B35 C11 B24 62.1(3) . .
C27 C11 Co1 66.7(2) . .
B29 C11 Co1 67.2(2) . .
B35 C11 Co1 125.0(3) . .
B24 C11 Co1 125.0(3) . .
B22 B17 B36 59.6(3) . .
B22 B17 B29 105.4(3) . .
B36 B17 B29 105.6(3) . .
B22 B17 B32 59.2(3) . .
B36 B17 B32 106.2(4) . .
B29 B17 B32 58.4(3) . .
B22 B17 Co1 116.2(3) . .
B36 B17 Co1 64.0(2) . .
B29 B17 Co1 63.8(2) . .
B32 B17 Co1 115.3(3) . .
B25 B22 B36 60.8(3) . .
B25 B22 B32 106.8(4) . .
B36 B22 B32 108.2(4) . .
B25 B22 B17 109.1(4) . .
B36 B22 B17 60.2(3) . .
B32 B22 B17 61.1(3) . .
B25 B22 B31 59.2(3) . .
B36 B22 B31 108.6(4) . .
B32 B22 B31 59.7(3) . .
B17 B22 B31 109.7(4) . .
C11 B24 C27 56.0(3) . .
C11 B24 B25 103.3(3) . .
C27 B24 B25 58.4(3) . .
C11 B24 B31 104.3(4) . .
C27 B24 B31 104.5(3) . .
B25 B24 B31 60.1(3) . .
C11 B24 B35 58.5(3) . .
C27 B24 B35 103.8(4) . .
B25 B24 B35 107.5(4) . .
B31 B24 B35 60.0(3) . .
C27 B25 B24 59.9(3) . .
C27 B25 B31 105.8(4) . .
B24 B25 B31 60.3(3) . .
C27 B25 B22 104.6(4) . .
B24 B25 B22 109.3(4) . .
B31 B25 B22 61.0(3) . .
C27 B25 B36 58.5(3) . .
B24 B25 B36 109.5(4) . .
B31 B25 B36 109.3(4) . .
B22 B25 B36 59.8(3) . .
C11 C27 B25 110.5(4) . .
C11 C27 B36 111.5(4) . .
B25 C27 B36 63.7(3) . .
C11 C27 B24 61.9(3) . .
B25 C27 B24 61.7(3) . .
B36 C27 B24 115.2(4) . .
C11 C27 Co1 66.6(2) . .
B25 C27 Co1 124.5(3) . .
B36 C27 Co1 66.9(2) . .
B24 C27 Co1 124.6(3) . .
C11 B29 B32 104.6(4) . .
C11 B29 B35 58.7(3) . .
B32 B29 B35 59.7(3) . .
C11 B29 B17 105.9(4) . .
B32 B29 B17 61.2(3) . .
B35 B29 B17 109.5(4) . .
C11 B29 Co1 64.4(2) . .
B32 B29 Co1 119.1(3) . .
B35 B29 Co1 118.5(3) . .
B17 B29 Co1 65.4(2) . .
B25 B31 B24 59.7(3) . .
B25 B31 B35 107.2(4) . .
B24 B31 B35 60.1(3) . .
B25 B31 B32 107.3(4) . .
B24 B31 B32 107.9(4) . .
B35 B31 B32 59.7(3) . .
B25 B31 B22 59.8(3) . .
B24 B31 B22 107.8(4) . .
B35 B31 B22 107.4(4) . .
B32 B31 B22 59.8(3) . .
B29 B32 B35 60.6(3) . .
B29 B32 B31 108.3(4) . .
B35 B32 B31 59.8(3) . .
B29 B32 B22 107.3(4) . .
B35 B32 B22 108.1(4) . .
B31 B32 B22 60.6(3) . .
B29 B32 B17 60.4(3) . .
B35 B32 B17 109.6(4) . .
B31 B32 B17 109.2(4) . .
B22 B32 B17 59.7(3) . .
C11 B35 B32 104.1(3) . .
C11 B35 B31 104.8(4) . .
B32 B35 B31 60.5(3) . .
C11 B35 B24 59.4(3) . .
B32 B35 B24 108.4(4) . .
B31 B35 B24 59.9(3) . .
C11 B35 B29 58.1(3) . .
B32 B35 B29 59.7(3) . .
B31 B35 B29 108.1(4) . .
B24 B35 B29 108.2(4) . .
C27 B36 B22 103.7(4) . .
C27 B36 B17 105.5(4) . .
B22 B36 B17 60.1(3) . .
C27 B36 B25 57.8(3) . .
B22 B36 B25 59.4(3) . .
B17 B36 B25 107.9(4) . .
C27 B36 Co1 64.2(2) . .
B22 B36 Co1 117.9(3) . .
B17 B36 Co1 65.5(2) . .
B25 B36 Co1 116.9(3) . .
O47 La2 O47 92.36(9) 6_566 3
O47 La2 O47 92.36(9) 6_566 .
O47 La2 O47 156.6(5) 3 .
O47 La2 O47 156.6(5) 6_566 8_656
O47 La2 O47 92.36(9) 3 8_656
O47 La2 O47 92.36(9) . 8_656
O47 La2 O49 65.8(3) 6_566 3
O47 La2 O49 72.6(3) 3 3
O47 La2 O49 88.6(3) . 3
O47 La2 O49 137.3(3) 8_656 3
O47 La2 O49 137.3(3) 6_566 .
O47 La2 O49 88.6(3) 3 .
O47 La2 O49 72.6(3) . .
O47 La2 O49 65.8(3) 8_656 .
O49 La2 O49 73.9(4) 3 .
O47 La2 O49 72.6(3) 6_566 6_566
O47 La2 O49 137.3(3) 3 6_566
O47 La2 O49 65.8(3) . 6_566
O47 La2 O49 88.6(3) 8_656 6_566
O49 La2 O49 129.7(2) 3 6_566
O49 La2 O49 129.7(2) . 6_566
O47 La2 O49 88.6(3) 6_566 8_656
O47 La2 O49 65.8(3) 3 8_656
O47 La2 O49 137.3(3) . 8_656
O47 La2 O49 72.6(3) 8_656 8_656
O49 La2 O49 129.7(2) 3 8_656
O49 La2 O49 129.7(2) . 8_656
O49 La2 O49 73.9(4) 6_566 8_656
C2 O3 C16 116.5(3) . .
C14 O1 C44 116.6(4) . .
C4 O2 C40 116.6(4) . .
C8 C3 C9 119.0(4) . .
C8 C3 C19 123.5(4) . .
C9 C3 C19 117.6(4) . .
O2 C4 C9 125.3(4) . .
O2 C4 C2 115.0(4) . .
C9 C4 C2 119.7(4) . .
C21 O5 C41 117.1(4) . .
C21 C6 C7 122.0(4) . .
C18 C7 C6 119.2(4) . .
C18 C7 C19 123.9(4) . .
C6 C7 C19 116.9(4) . .
C3 C8 C13 119.5(4) . .
C3 C8 C10 123.4(4) . .
C13 C8 C10 117.0(4) . .
C4 C9 C3 121.2(4) . .
C12 C10 C8 113.1(3) . .
C20 C12 C37 119.2(4) . .
C20 C12 C10 123.5(4) . .
C37 C12 C10 117.3(4) . .
C2 C13 C8 121.2(4) . .
O1 C14 C23 125.8(4) . .
O1 C14 C21 115.0(4) . .
C23 C14 C21 119.2(4) . .
C33 O15 C43 117.6(5) . .
C7 C18 C23 118.2(4) . .
C7 C18 C26 123.6(4) . .
C23 C18 C26 118.2(4) . .
C7 C19 C3 114.9(3) . .
C12 C20 C38 117.4(4) . .
C12 C20 C26 123.8(4) . .
C38 C20 C26 118.7(4) . .
O5 C21 C6 125.4(4) . .
O5 C21 C14 115.8(4) . .
C6 C21 C14 118.9(4) . .
C14 C23 C18 122.4(4) . .
C18 C26 C20 115.2(3) . .
C30 O28 C46 117.3(4) . .
O28 C30 C37 125.3(5) . .
O28 C30 C33 115.8(4) . .
C37 C30 C33 118.9(5) . .
C38 C33 O15 125.9(5) . .
C38 C33 C30 119.5(4) . .
O15 C33 C30 114.5(5) . .
C30 C37 C12 122.2(4) . .
C33 C38 C20 122.7(5) . .
O3 C2 C13 125.5(4) . .
O3 C2 C4 115.2(4) . .
C13 C2 C4 119.4(4) . .
N6 C5 C1 178.9(7) . .

loop_
_geom_bond_atom_site_label_1
_geom_bond_atom_site_label_2
_geom_bond_distance
_geom_bond_site_symmetry_2
Co1 C11 2.044(4) 3_565
Co1 C11 2.044(4) .
Co1 C27 2.046(4) 3_565
Co1 C27 2.046(4) .
Co1 B29 2.089(5) 3_565
Co1 B29 2.089(5) .
Co1 B36 2.091(5) .
Co1 B36 2.091(5) 3_565
Co1 B17 2.117(5) .
Co1 B17 2.117(5) 3_565
C11 C27 1.620(6) .
C11 B29 1.695(7) .
C11 B35 1.708(7) .
C11 B24 1.723(7) .
B17 B22 1.791(8) .
B17 B36 1.794(8) .
B17 B29 1.804(7) .
B17 B32 1.818(7) .
B22 B25 1.775(7) .
B22 B36 1.782(7) .
B22 B32 1.783(8) .
B22 B31 1.797(7) .
B24 C27 1.727(7) .
B24 B25 1.756(8) .
B24 B31 1.767(7) .
B24 B35 1.770(8) .
B25 C27 1.699(7) .
B25 B31 1.764(8) .
B25 B36 1.800(7) .
C27 B36 1.713(7) .
B29 B32 1.768(7) .
B29 B35 1.783(7) .
B31 B35 1.769(7) .
B31 B32 1.781(8) .
B32 B35 1.768(7) .
La2 O47 2.408(5) 6_566
La2 O47 2.408(5) 3
La2 O47 2.408(5) .
La2 O47 2.408(5) 8_656
La2 O49 2.549(6) 3
La2 O49 2.549(6) .
La2 O49 2.549(6) 6_566
La2 O49 2.549(6) 8_656
O3 C2 1.372(5) .
O3 C16 1.430(5) .
O1 C14 1.370(5) .
O1 C44 1.433(6) .
O2 C4 1.366(5) .
O2 C40 1.409(6) .
C3 C8 1.387(6) .
C3 C9 1.404(6) .
C3 C19 1.523(6) .
C4 C9 1.384(6) .
C4 C2 1.395(6) .
O5 C21 1.370(5) .
O5 C41 1.420(6) .
C6 C21 1.386(6) .
C6 C7 1.405(6) .
C7 C18 1.398(6) .
C7 C19 1.521(6) .
C8 C13 1.402(6) .
C8 C10 1.520(6) .
C10 C12 1.517(6) .
C12 C20 1.399(6) .
C12 C37 1.403(7) .
C13 C2 1.383(6) .
C14 C23 1.380(7) .
C14 C21 1.407(7) .
O15 C33 1.377(6) .
O15 C43 1.414(7) .
C18 C23 1.409(6) .
C18 C26 1.514(6) .
C20 C38 1.418(7) .
C20 C26 1.531(7) .
O28 C30 1.374(6) .
O28 C46 1.431(7) .
C30 C37 1.380(7) .
C30 C33 1.395(7) .
C33 C38 1.371(7) .
N6 C5 1.141(8) .
C1 C5 1.422(8) .
